data_7029193
loop_
_publ_author_name
'Mikhalitsyna, E. A.'
'Tyurin, V. S.'
'Khrustalev, V. N.'
'Lonin, I. S.'
'Beletskaya, I. P.'

_publ_section_title
;
 Palladium-catalyzed amination of meso-(bromophenyl)porphyrins with
 diamines and azamacrocycles.
;
_journal_issue 9
_journal_name_full 'Dalton transactions (Cambridge, England : 2003)'
_journal_page_first 3563
_journal_page_last 3575
_journal_paper_doi 10.1039/c3dt52685b
_journal_volume 43
_journal_year 2014
_chemical_formula_moiety 'C46 H58 N6 Zn'
_chemical_formula_sum 'C46 H58 N6 Zn'
_chemical_formula_weight 760.35
_chemical_name_systematic
; 
 ? 
;
_space_group_IT_number 14
_symmetry_cell_setting monoclinic
_symmetry_space_group_name_Hall '-P 2ybc'
_symmetry_space_group_name_H-M 'P 1 21/c 1'
_atom_sites_solution_hydrogens difmap
_atom_sites_solution_primary direct
_atom_sites_solution_secondary difmap
_audit_creation_method SHELXL-97
_cell_angle_alpha 90.00
_cell_angle_beta 102.3080(10)
_cell_angle_gamma 90.00
_cell_formula_units_Z 4
_cell_length_a 12.8648(6)
_cell_length_b 16.2634(8)
_cell_length_c 23.2452(12)
_cell_measurement_reflns_used 5139
_cell_measurement_temperature 100(2)
_cell_measurement_theta_max 23.20
_cell_measurement_theta_min 2.37
_cell_volume 4751.7(4)
_computing_cell_refinement 'SAINTPlus, v. 6.2 (Bruker, 2001)'
_computing_data_collection 'APEX2 (Bruker, 2005)'
_computing_data_reduction 'SAINTPlus, v. 6.2 (Bruker, 2001)'
_computing_molecular_graphics 'SHELXTL (Sheldrick, 2008)'
_computing_publication_material 'SHELXTL (Sheldrick, 2008)'
_computing_structure_refinement 'SHELXTL (Sheldrick, 2008)'
_computing_structure_solution 'SHELXTL (Sheldrick, 2008)'
_diffrn_ambient_temperature 100(2)
_diffrn_measured_fraction_theta_full 0.991
_diffrn_measured_fraction_theta_max 0.991
_diffrn_measurement_device_type 'Bruker APEX-II CCD'
_diffrn_measurement_method '\f and \w scans'
_diffrn_radiation_monochromator graphite
_diffrn_radiation_source 'fine-focus sealed tube'
_diffrn_radiation_type MoK\a
_diffrn_radiation_wavelength 0.71073
_diffrn_reflns_av_R_equivalents 0.0790
_diffrn_reflns_av_sigmaI/netI 0.0728
_diffrn_reflns_limit_h_max 15
_diffrn_reflns_limit_h_min -15
_diffrn_reflns_limit_k_max 20
_diffrn_reflns_limit_k_min -20
_diffrn_reflns_limit_l_max 28
_diffrn_reflns_limit_l_min -28
_diffrn_reflns_number 44943
_diffrn_reflns_theta_full 26.23
_diffrn_reflns_theta_max 26.23
_diffrn_reflns_theta_min 1.79
_exptl_absorpt_coefficient_mu 0.551
_exptl_absorpt_correction_T_max 0.937
_exptl_absorpt_correction_T_min 0.893
_exptl_absorpt_correction_type multi-scan
_exptl_absorpt_process_details 'SADABS (Sheldrick, 2003)'
_exptl_crystal_colour purple
_exptl_crystal_density_diffrn 1.063
_exptl_crystal_density_method 'not measured'
_exptl_crystal_description prism
_exptl_crystal_F_000 1624
_exptl_crystal_size_max 0.21
_exptl_crystal_size_mid 0.15
_exptl_crystal_size_min 0.12
_refine_diff_density_max 0.646
_refine_diff_density_min -0.666
_refine_diff_density_rms 0.101
_refine_ls_extinction_method none
_refine_ls_goodness_of_fit_ref 1.001
_refine_ls_hydrogen_treatment constr
_refine_ls_matrix_type full
_refine_ls_number_parameters 470
_refine_ls_number_reflns 9483
_refine_ls_number_restraints 46
_refine_ls_restrained_S_all 1.030
_refine_ls_R_factor_all 0.1196
_refine_ls_R_factor_gt 0.0842
_refine_ls_shift/su_max 0.001
_refine_ls_shift/su_mean 0.000
_refine_ls_structure_factor_coef Fsqd
_refine_ls_weighting_details 'calc w=1/[\s^2^(Fo^2^)+(0.08P)^2^+19P] where P=(Fo^2^+2Fc^2^)/3'
_refine_ls_weighting_scheme calc
_refine_ls_wR_factor_gt 0.1914
_refine_ls_wR_factor_ref 0.2080
_reflns_number_gt 6175
_reflns_number_total 9483
_reflns_threshold_expression I>2\s(I)
_cod_data_source_file c3dt52685b.txt
_cod_data_source_block EM-1
_cod_depositor_comments
;
The following automatic conversions were performed:

'_symmetry_cell_setting' value 'Monoclinic' changed to 'monoclinic'
according to
/usr/data/users/saulius/automatic-downloads/current/RSC/lib/dictionaries/cif_core.dic
dictionary named 'cif_core.dic' version 2.4.2 from 2011-04-26.

Automatic conversion script
Id: cif_fix_values 2281 2013-09-26 08:29:07Z andrius 
;
_cod_original_sg_symbol_H-M 'P 21/c'
_cod_database_code 7029193

loop_
_symmetry_equiv_pos_as_xyz
'x, y, z'
'-x, y+1/2, -z+1/2'
'-x, -y, -z'
'x, -y-1/2, z-1/2'

loop_
_atom_site_label
_atom_site_type_symbol
_atom_site_fract_x
_atom_site_fract_y
_atom_site_fract_z
_atom_site_U_iso_or_equiv
_atom_site_adp_type
_atom_site_occupancy
_atom_site_symmetry_multiplicity
_atom_site_calc_flag
_atom_site_refinement_flags
_atom_site_disorder_assembly
_atom_site_disorder_group
Zn1 Zn 0.79357(3) 0.63070(2) 0.562237(17) 0.02053(9) Uani 1 1 d . . .
N1 N 0.9057(2) 0.59838(18) 0.63737(13) 0.0217(7) Uani 1 1 d . . .
N2 N 0.6780(2) 0.60691(17) 0.61045(12) 0.0219(7) Uani 1 1 d . . .
N3 N 0.6785(2) 0.61627(18) 0.48517(12) 0.0222(7) Uani 1 1 d . . .
N4 N 0.9061(2) 0.61342(18) 0.51172(13) 0.0229(7) Uani 1 1 d . . .
N5 N 0.79372(8) 0.61695(13) 0.95626(9) 0.0589(7) Uani 1 1 d D . .
H5A H 0.8183 0.5703 0.9752 0.071 Uiso 0.75 1 d PR A 1
H5B H 0.7753 0.5688 0.9703 0.071 Uiso 0.25 1 d PR A 2
N6 N 0.80075(13) 0.73046(14) 1.07830(7) 0.0589(7) Uani 1 1 d D . .
C1 C 1.0134(3) 0.5906(2) 0.63982(14) 0.0214(8) Uani 1 1 d . . .
C2 C 1.0681(3) 0.5712(2) 0.69856(16) 0.0267(9) Uani 1 1 d . . .
C3 C 0.9932(3) 0.5692(2) 0.73264(15) 0.0245(8) Uani 1 1 d . . .
C4 C 0.8905(3) 0.5861(2) 0.69329(15) 0.0232(8) Uani 1 1 d . . .
C5 C 0.79222(3) 0.59093(12) 0.70960(14) 0.0224(8) Uani 1 1 d D . .
C6 C 0.6911(3) 0.6016(2) 0.67040(15) 0.0228(8) Uani 1 1 d . . .
C7 C 0.5873(3) 0.6065(2) 0.68640(16) 0.0264(9) Uani 1 1 d . . .
C8 C 0.5138(3) 0.6139(2) 0.63537(16) 0.0257(9) Uani 1 1 d . . .
C9 C 0.5702(3) 0.6128(2) 0.58804(15) 0.0231(8) Uani 1 1 d . . .
C10 C 0.5221(3) 0.6157(2) 0.52834(15) 0.0252(9) Uani 1 1 d . . .
H10 H 0.4467 0.6199 0.5194 0.030 Uiso 1 1 calc R . .
C11 C 0.5703(3) 0.6130(2) 0.48046(15) 0.0220(8) Uani 1 1 d . . .
C12 C 0.5149(3) 0.6057(2) 0.41906(15) 0.0208(8) Uani 1 1 d . . .
C13 C 0.5910(3) 0.60504(18) 0.38381(10) 0.0230(8) Uani 1 1 d D . .
C14 C 0.6927(3) 0.6105(2) 0.42838(14) 0.0197(8) Uani 1 1 d . . .
C15 C 0.7927(3) 0.6116(2) 0.41277(15) 0.0203(8) Uani 1 1 d . . .
H15 H 0.7923 0.6106 0.3719 0.024 Uiso 1 1 calc R . .
C16 C 0.8913(3) 0.6140(2) 0.45069(15) 0.0216(8) Uani 1 1 d . . .
C17 C 0.99349(17) 0.6105(2) 0.43292(5) 0.0224(8) Uani 1 1 d D . .
C18 C 1.0692(3) 0.6041(2) 0.48460(15) 0.0225(8) Uani 1 1 d . . .
C19 C 1.0136(3) 0.6067(2) 0.53270(15) 0.0235(8) Uani 1 1 d . . .
C20 C 1.0620(3) 0.5973(2) 0.59111(16) 0.0244(8) Uani 1 1 d . . .
H20 H 1.1375 0.5949 0.5997 0.029 Uiso 1 1 calc R . .
C21 C 1.1848(3) 0.5540(3) 0.71740(17) 0.0352(11) Uani 1 1 d . . .
H21A H 1.2169 0.5927 0.7484 0.053 Uiso 1 1 calc R . .
H21B H 1.2186 0.5604 0.6836 0.053 Uiso 1 1 calc R . .
H21C H 1.1954 0.4976 0.7324 0.053 Uiso 1 1 calc R . .
C22 C 1.0191(3) 0.5454(3) 0.79652(16) 0.0334(10) Uani 1 1 d . . .
H22A H 1.0957 0.5353 0.8090 0.050 Uiso 1 1 calc R . .
H22B H 0.9800 0.4954 0.8021 0.050 Uiso 1 1 calc R . .
H22C H 0.9986 0.5901 0.8201 0.050 Uiso 1 1 calc R . .
C23 C 0.79163(3) 0.59402(11) 0.77365(15) 0.0240(8) Uani 1 1 d D . .
C24 C 0.81117(6) 0.66850(19) 0.80328(15) 0.0293(9) Uani 1 1 d D B .
H24 H 0.8245 0.7157 0.7819 0.035 Uiso 1 1 calc R . .
C25 C 0.81205(10) 0.6766(2) 0.86191(16) 0.0447(12) Uani 1 1 d D . .
H25 H 0.8258 0.7289 0.8801 0.054 Uiso 1 1 calc R B .
C26 C 0.79354(9) 0.61091(18) 0.89458(8) 0.0627(16) Uani 1 1 d D B .
C27 C 0.77310(10) 0.5332(2) 0.86538(18) 0.0499(13) Uani 1 1 d D . .
H27 H 0.7599 0.4862 0.8870 0.060 Uiso 1 1 calc R B .
C28 C 0.77244(10) 0.5260(2) 0.80660(17) 0.0339(10) Uani 1 1 d D B .
H28 H 0.7587 0.4739 0.7880 0.041 Uiso 1 1 calc R . .
C29 C 0.8506(4) 0.6869(2) 0.98706(9) 0.0589(7) Uani 0.75 1 d PD B 1
H29A H 0.8055 0.7357 0.9746 0.071 Uiso 0.75 1 calc PR B 1
H29B H 0.9154 0.6940 0.9711 0.071 Uiso 0.75 1 calc PR B 1
C30 C 0.88629(15) 0.6922(3) 1.05421(9) 0.0589(7) Uani 0.75 1 d PD B 1
H30A H 0.9018 0.6365 1.0710 0.071 Uiso 0.75 1 calc PR B 1
H30B H 0.9520 0.7256 1.0649 0.071 Uiso 0.75 1 calc PR B 1
C31 C 0.69663(16) 0.6958(3) 1.04721(13) 0.0589(7) Uani 0.75 1 d PD B 1
H31A H 0.6878 0.7044 1.0047 0.088 Uiso 0.75 1 calc PR B 1
H31B H 0.6389 0.7234 1.0611 0.088 Uiso 0.75 1 calc PR B 1
H31C H 0.6948 0.6368 1.0554 0.088 Uiso 0.75 1 calc PR B 1
C32 C 0.8136(3) 0.7141(3) 1.14151(8) 0.0589(7) Uani 0.75 1 d PD B 1
H32A H 0.8773 0.7423 1.1632 0.088 Uiso 0.75 1 calc PR B 1
H32B H 0.8210 0.6547 1.1486 0.088 Uiso 0.75 1 calc PR B 1
H32C H 0.7510 0.7343 1.1549 0.088 Uiso 0.75 1 calc PR B 1
C29' C 0.7372(4) 0.6874(2) 0.97264(11) 0.0589(7) Uani 0.25 1 d PD B 2
H29C H 0.6622 0.6892 0.9507 0.071 Uiso 0.25 1 calc PR B 2
H29D H 0.7729 0.7399 0.9672 0.071 Uiso 0.25 1 calc PR B 2
C30' C 0.7460(3) 0.6670(2) 1.03705(10) 0.0589(7) Uani 0.25 1 d PD B 2
H30C H 0.6735 0.6589 1.0442 0.071 Uiso 0.25 1 calc PR B 2
H30D H 0.7848 0.6144 1.0458 0.071 Uiso 0.25 1 calc PR B 2
C31' C 0.91754(15) 0.7161(5) 1.0895(2) 0.0589(7) Uani 0.25 1 d PD B 2
H31D H 0.9474 0.7457 1.0600 0.088 Uiso 0.25 1 calc PR B 2
H31E H 0.9314 0.6571 1.0869 0.088 Uiso 0.25 1 calc PR B 2
H31F H 0.9507 0.7361 1.1289 0.088 Uiso 0.25 1 calc PR B 2
C32' C 0.7679(3) 0.7222(5) 1.13553(11) 0.0589(7) Uani 0.25 1 d PD B 2
H32D H 0.6946 0.7418 1.1313 0.088 Uiso 0.25 1 calc PR B 2
H32E H 0.8153 0.7551 1.1654 0.088 Uiso 0.25 1 calc PR B 2
H32F H 0.7721 0.6644 1.1476 0.088 Uiso 0.25 1 calc PR B 2
C33 C 0.5580(3) 0.6044(2) 0.74622(16) 0.0322(10) Uani 1 1 d . . .
H33A H 0.4839 0.6216 0.7422 0.048 Uiso 1 1 calc R . .
H33B H 0.6046 0.6418 0.7731 0.048 Uiso 1 1 calc R . .
H33C H 0.5668 0.5483 0.7620 0.048 Uiso 1 1 calc R . .
C34 C 0.3947(3) 0.6209(3) 0.62546(17) 0.0331(10) Uani 1 1 d . . .
H34A H 0.3749 0.6382 0.6621 0.050 Uiso 1 1 calc R . .
H34B H 0.3623 0.5675 0.6132 0.050 Uiso 1 1 calc R . .
H34C H 0.3694 0.6618 0.5946 0.050 Uiso 1 1 calc R . .
C35 C 0.3970(3) 0.6010(2) 0.39893(17) 0.0288(9) Uani 1 1 d . . .
H35A H 0.3788 0.5917 0.3563 0.043 Uiso 1 1 calc R . .
H35B H 0.3650 0.6526 0.4082 0.043 Uiso 1 1 calc R . .
H35C H 0.3697 0.5554 0.4190 0.043 Uiso 1 1 calc R . .
C36 C 0.5771(3) 0.59433(14) 0.31828(11) 0.0269(9) Uani 1 1 d D . .
H36A H 0.6366 0.5615 0.3095 0.032 Uiso 1 1 calc R . .
H36B H 0.5098 0.5648 0.3024 0.032 Uiso 1 1 calc R . .
C37 C 0.5748(3) 0.67729(14) 0.29011(7) 0.0331(10) Uani 1 1 d D . .
H37A H 0.6360 0.7104 0.3108 0.040 Uiso 1 1 calc R . .
H37B H 0.5086 0.7065 0.2931 0.040 Uiso 1 1 calc R . .
C38 C 0.57994(19) 0.6675(2) 0.22639(7) 0.0362(10) Uani 1 1 d D . .
H38A H 0.6039 0.7195 0.2113 0.043 Uiso 1 1 calc R . .
H38B H 0.6316 0.6239 0.2224 0.043 Uiso 1 1 calc R . .
C39 C 0.4716(2) 0.6451(3) 0.19153(8) 0.0511(13) Uani 1 1 d D . .
H39A H 0.4181 0.6851 0.1991 0.061 Uiso 1 1 calc R . .
H39B H 0.4512 0.5897 0.2029 0.061 Uiso 1 1 calc R . .
C40 C 0.4764(4) 0.6461(4) 0.12686(9) 0.0682(18) Uani 1 1 d D . .
H40A H 0.4083 0.6274 0.1031 0.102 Uiso 1 1 calc R . .
H40B H 0.5333 0.6095 0.1204 0.102 Uiso 1 1 calc R . .
H40C H 0.4909 0.7022 0.1153 0.102 Uiso 1 1 calc R . .
C41 C 1.01246(18) 0.61339(14) 0.37143(6) 0.0279(9) Uani 1 1 d D D .
H41A H 0.9431 0.6071 0.3436 0.034 Uiso 1 1 calc R . .
H41B H 1.0568 0.5655 0.3660 0.034 Uiso 1 1 calc R . .
C42 C 1.06583(19) 0.69038(16) 0.35489(7) 0.0488(13) Uani 1 1 d D . .
H42A H 1.1278 0.7053 0.3863 0.059 Uiso 0.50 1 calc PR C 1
H42B H 1.0153 0.7371 0.3486 0.059 Uiso 0.50 1 calc PR C 1
H42C H 1.1411 0.6880 0.3705 0.059 Uiso 0.50 1 d PR C 2
H42D H 1.0379 0.7385 0.3701 0.059 Uiso 0.50 1 d PR C 2
C43 C 1.1011(2) 0.66928(19) 0.29814(10) 0.0527(12) Uani 0.50 1 d PD D 1
H43A H 1.1470 0.6198 0.3037 0.063 Uiso 0.50 1 calc PR D 1
H43B H 1.0386 0.6584 0.2660 0.063 Uiso 0.50 1 calc PR D 1
C44 C 1.1622(3) 0.7427(2) 0.28335(13) 0.0527(12) Uani 0.50 1 d PD D 1
H44A H 1.2261 0.7524 0.3148 0.063 Uiso 0.50 1 calc PR D 1
H44B H 1.1171 0.7926 0.2792 0.063 Uiso 0.50 1 calc PR D 1
C45 C 1.1941(3) 0.7233(4) 0.22575(14) 0.0527(12) Uani 0.50 1 d PD D 1
H45A H 1.1411 0.7462 0.1930 0.079 Uiso 0.50 1 calc PR D 1
H45B H 1.1979 0.6636 0.2211 0.079 Uiso 0.50 1 calc PR D 1
H45C H 1.2638 0.7477 0.2259 0.079 Uiso 0.50 1 calc PR D 1
C43' C 1.04319(19) 0.6942(3) 0.28844(9) 0.0527(12) Uani 0.50 1 d PD D 2
H43C H 1.0266 0.7513 0.2747 0.063 Uiso 0.50 1 calc PR D 2
H43D H 0.9819 0.6587 0.2713 0.063 Uiso 0.50 1 calc PR D 2
C44' C 1.1428(2) 0.6643(4) 0.27047(10) 0.0527(12) Uani 0.50 1 d PD D 2
H44C H 1.1493 0.6038 0.2750 0.063 Uiso 0.50 1 calc PR D 2
H44D H 1.2065 0.6901 0.2953 0.063 Uiso 0.50 1 calc PR D 2
C45' C 1.1332(4) 0.6882(5) 0.20668(13) 0.0527(12) Uani 0.50 1 d PD D 2
H45D H 1.1847 0.6567 0.1900 0.079 Uiso 0.50 1 calc PR D 2
H45E H 1.1478 0.7471 0.2042 0.079 Uiso 0.50 1 calc PR D 2
H45F H 1.0611 0.6763 0.1846 0.079 Uiso 0.50 1 calc PR D 2
C46 C 1.1864(3) 0.5923(2) 0.49028(16) 0.0265(9) Uani 1 1 d . . .
H46A H 1.2008 0.5774 0.4519 0.040 Uiso 1 1 calc R . .
H46B H 1.2114 0.5482 0.5186 0.040 Uiso 1 1 calc R . .
H46C H 1.2238 0.6434 0.5041 0.040 Uiso 1 1 calc R . .

loop_
_atom_site_aniso_label
_atom_site_aniso_U_11
_atom_site_aniso_U_22
_atom_site_aniso_U_33
_atom_site_aniso_U_23
_atom_site_aniso_U_13
_atom_site_aniso_U_12
Zn1 0.02067(17) 0.02406(19) 0.01796(17) 0.00144(17) 0.00656(13) -0.00002(17)
N1 0.0198(14) 0.0248(14) 0.0215(14) -0.0014(12) 0.0067(11) -0.0016(12)
N2 0.0227(14) 0.0253(15) 0.0195(14) -0.0006(11) 0.0084(11) -0.0021(12)
N3 0.0194(13) 0.0292(16) 0.0194(14) -0.0003(12) 0.0072(11) -0.0016(12)
N4 0.0206(14) 0.0268(16) 0.0220(14) -0.0014(12) 0.0059(11) -0.0005(12)
N5 0.1144(18) 0.0323(10) 0.0359(10) 0.0029(8) 0.0290(11) 0.0159(11)
N6 0.1144(18) 0.0323(10) 0.0359(10) 0.0029(8) 0.0290(11) 0.0159(11)
C1 0.0169(16) 0.0311(18) 0.0151(16) -0.0002(14) 0.0013(13) -0.0035(14)
C2 0.0255(18) 0.0287(19) 0.0232(18) 0.0014(15) -0.0006(15) -0.0078(15)
C3 0.0257(18) 0.0266(18) 0.0203(17) -0.0050(14) 0.0031(14) -0.0020(15)
C4 0.0286(18) 0.0229(17) 0.0191(16) -0.0017(13) 0.0075(14) -0.0068(14)
C5 0.0288(18) 0.0235(17) 0.0171(16) -0.0019(13) 0.0096(14) -0.0018(14)
C6 0.0263(17) 0.0243(17) 0.0209(16) -0.0048(13) 0.0119(14) -0.0022(14)
C7 0.0288(18) 0.0273(19) 0.0272(18) -0.0028(14) 0.0153(15) -0.0058(15)
C8 0.0266(17) 0.0246(19) 0.0286(18) 0.0029(14) 0.0118(14) -0.0032(14)
C9 0.0245(16) 0.0256(18) 0.0214(16) -0.0006(13) 0.0101(14) 0.0031(14)
C10 0.0187(16) 0.032(2) 0.0266(17) -0.0020(15) 0.0083(14) -0.0013(14)
C11 0.0202(16) 0.0252(18) 0.0215(16) 0.0019(13) 0.0067(13) -0.0019(14)
C12 0.0209(16) 0.0230(17) 0.0201(16) -0.0023(13) 0.0080(13) -0.0007(13)
C13 0.0235(17) 0.0200(16) 0.0267(18) -0.0002(14) 0.0076(14) -0.0027(14)
C14 0.0155(15) 0.0223(17) 0.0216(17) 0.0017(13) 0.0046(13) -0.0012(13)
C15 0.0241(16) 0.0205(17) 0.0193(16) 0.0017(12) 0.0114(13) 0.0003(13)
C16 0.0261(17) 0.0213(18) 0.0186(16) 0.0005(13) 0.0073(13) 0.0038(14)
C17 0.0208(16) 0.0220(18) 0.0239(17) -0.0001(13) 0.0035(14) -0.0033(13)
C18 0.0188(16) 0.0279(18) 0.0232(17) 0.0023(14) 0.0096(13) -0.0018(14)
C19 0.0248(17) 0.0260(18) 0.0222(17) 0.0017(13) 0.0103(14) -0.0008(14)
C20 0.0195(16) 0.0257(18) 0.0288(19) -0.0003(14) 0.0067(14) -0.0008(14)
C21 0.0263(19) 0.059(3) 0.0189(18) 0.0032(18) 0.0015(15) -0.0051(19)
C22 0.033(2) 0.042(2) 0.0258(19) 0.0009(17) 0.0082(16) 0.0009(18)
C23 0.0324(18) 0.0245(17) 0.0174(16) -0.0015(13) 0.0101(14) -0.0001(15)
C24 0.043(2) 0.0264(18) 0.0185(17) 0.0064(15) 0.0075(16) -0.0021(17)
C25 0.086(3) 0.031(2) 0.0181(18) -0.0002(16) 0.015(2) 0.015(2)
C26 0.130(4) 0.038(3) 0.028(2) 0.0076(18) 0.034(3) 0.027(3)
C27 0.093(3) 0.031(2) 0.035(2) 0.0124(17) 0.034(2) 0.012(2)
C28 0.050(2) 0.0233(19) 0.033(2) 0.0008(16) 0.0178(18) -0.0031(17)
C29 0.1144(18) 0.0323(10) 0.0359(10) 0.0029(8) 0.0290(11) 0.0159(11)
C30 0.1144(18) 0.0323(10) 0.0359(10) 0.0029(8) 0.0290(11) 0.0159(11)
C31 0.1144(18) 0.0323(10) 0.0359(10) 0.0029(8) 0.0290(11) 0.0159(11)
C32 0.1144(18) 0.0323(10) 0.0359(10) 0.0029(8) 0.0290(11) 0.0159(11)
C29' 0.1144(18) 0.0323(10) 0.0359(10) 0.0029(8) 0.0290(11) 0.0159(11)
C30' 0.1144(18) 0.0323(10) 0.0359(10) 0.0029(8) 0.0290(11) 0.0159(11)
C31' 0.1144(18) 0.0323(10) 0.0359(10) 0.0029(8) 0.0290(11) 0.0159(11)
C32' 0.1144(18) 0.0323(10) 0.0359(10) 0.0029(8) 0.0290(11) 0.0159(11)
C33 0.038(2) 0.037(2) 0.0231(18) -0.0011(15) 0.0124(16) -0.0058(17)
C34 0.0285(18) 0.043(2) 0.0314(19) -0.0027(17) 0.0150(15) -0.0022(17)
C35 0.0190(17) 0.037(2) 0.0287(19) -0.0009(16) 0.0004(15) -0.0076(15)
C36 0.0243(18) 0.0281(18) 0.0270(19) -0.0028(15) 0.0025(15) -0.0062(15)
C37 0.041(2) 0.034(2) 0.0257(19) 0.0019(16) 0.0099(17) -0.0039(18)
C38 0.041(2) 0.037(2) 0.033(2) 0.0061(17) 0.0132(17) -0.0038(18)
C39 0.046(3) 0.060(3) 0.044(3) 0.016(2) 0.002(2) -0.004(2)
C40 0.077(4) 0.074(4) 0.049(3) 0.013(3) 0.003(3) -0.003(3)
C41 0.0212(17) 0.040(2) 0.0244(17) -0.0021(15) 0.0088(14) 0.0001(16)
C42 0.065(3) 0.055(3) 0.031(2) -0.0028(19) 0.020(2) -0.024(2)
C43 0.054(3) 0.062(3) 0.045(2) 0.010(2) 0.0184(19) 0.013(2)
C44 0.054(3) 0.062(3) 0.045(2) 0.010(2) 0.0184(19) 0.013(2)
C45 0.054(3) 0.062(3) 0.045(2) 0.010(2) 0.0184(19) 0.013(2)
C43' 0.054(3) 0.062(3) 0.045(2) 0.010(2) 0.0184(19) 0.013(2)
C44' 0.054(3) 0.062(3) 0.045(2) 0.010(2) 0.0184(19) 0.013(2)
C45' 0.054(3) 0.062(3) 0.045(2) 0.010(2) 0.0184(19) 0.013(2)
C46 0.0190(17) 0.040(2) 0.0222(17) 0.0003(15) 0.0081(14) -0.0027(15)

loop_
_atom_type_symbol
_atom_type_description
_atom_type_scat_dispersion_real
_atom_type_scat_dispersion_imag
_atom_type_scat_source
C C 0.0033 0.0016 'International Tables Vol C Tables 4.2.6.8 and 6.1.1.4'
H H 0.0000 0.0000 'International Tables Vol C Tables 4.2.6.8 and 6.1.1.4'
N N 0.0061 0.0033 'International Tables Vol C Tables 4.2.6.8 and 6.1.1.4'
Zn Zn 0.2839 1.4301 'International Tables Vol C Tables 4.2.6.8 and 6.1.1.4'

loop_
_geom_angle_atom_site_label_1
_geom_angle_atom_site_label_2
_geom_angle_atom_site_label_3
_geom_angle
_geom_angle_site_symmetry_3
N4 Zn1 N3 87.23(11) .
N4 Zn1 N2 161.40(11) .
N3 Zn1 N2 89.06(11) .
N4 Zn1 N1 89.92(11) .
N3 Zn1 N1 158.90(11) .
N2 Zn1 N1 87.01(11) .
N4 Zn1 N6 102.60(9) 4_575
N3 Zn1 N6 104.39(9) 4_575
N2 Zn1 N6 95.98(9) 4_575
N1 Zn1 N6 96.64(9) 4_575
C4 N1 C1 107.0(3) .
C4 N1 Zn1 128.3(2) .
C1 N1 Zn1 124.6(2) .
C6 N2 C9 106.5(3) .
C6 N2 Zn1 127.8(2) .
C9 N2 Zn1 124.1(2) .
C11 N3 C14 105.1(3) .
C11 N3 Zn1 126.6(2) .
C14 N3 Zn1 128.3(2) .
C19 N4 C16 105.8(3) .
C19 N4 Zn1 125.8(2) .
C16 N4 Zn1 128.2(2) .
C26 N5 C29' 114.94(17) .
C26 N5 C29 116.0(2) .
C26 N5 H5A 110.9 .
C29 N5 H5A 109.3 .
C26 N5 H5B 111.0 .
C29' N5 H5B 114.0 .
C32 N6 C30 111.7(2) .
C30' N6 C32' 109.3(2) .
C30' N6 C31' 109.1(2) .
C32' N6 C31' 107.4(2) .
C32 N6 C31 108.3(2) .
C30 N6 C31 108.82(19) .
C32 N6 Zn1 109.6(2) 4_576
C30 N6 Zn1 111.2(2) 4_576
C30' N6 Zn1 125.80(17) 4_576
C32' N6 Zn1 103.1(3) 4_576
C31' N6 Zn1 100.8(3) 4_576
C31 N6 Zn1 107.1(2) 4_576
N1 C1 C20 125.0(3) .
N1 C1 C2 110.2(3) .
C20 C1 C2 124.8(3) .
C3 C2 C1 107.0(3) .
C3 C2 C21 127.6(3) .
C1 C2 C21 125.4(3) .
C2 C3 C4 106.7(3) .
C2 C3 C22 122.8(3) .
C4 C3 C22 130.3(3) .
N1 C4 C5 124.7(3) .
N1 C4 C3 109.2(3) .
C5 C4 C3 126.1(3) .
C4 C5 C6 125.9(3) .
C4 C5 C23 118.05(19) .
C6 C5 C23 115.73(19) .
N2 C6 C5 123.6(3) .
N2 C6 C7 109.5(3) .
C5 C6 C7 126.9(3) .
C8 C7 C6 106.6(3) .
C8 C7 C33 122.8(3) .
C6 C7 C33 130.5(3) .
C7 C8 C9 107.3(3) .
C7 C8 C34 129.7(3) .
C9 C8 C34 123.1(3) .
N2 C9 C10 125.2(3) .
N2 C9 C8 110.0(3) .
C10 C9 C8 124.8(3) .
C11 C10 C9 128.2(3) .
C11 C10 H10 115.9 .
C9 C10 H10 115.9 .
N3 C11 C10 123.7(3) .
N3 C11 C12 110.9(3) .
C10 C11 C12 125.4(3) .
C13 C12 C11 108.4(3) .
C13 C12 C35 127.3(3) .
C11 C12 C35 124.3(3) .
C12 C13 C14 102.2(2) .
C12 C13 C36 130.0(3) .
C14 C13 C36 127.5(3) .
N3 C14 C15 124.2(3) .
N3 C14 C13 113.3(3) .
C15 C14 C13 122.4(3) .
C16 C15 C14 126.9(3) .
C16 C15 H15 116.6 .
C14 C15 H15 116.6 .
C15 C16 N4 123.9(3) .
C15 C16 C17 125.3(3) .
N4 C16 C17 110.6(3) .
C18 C17 C16 105.5(2) .
C18 C17 C41 127.1(2) .
C16 C17 C41 127.4(2) .
C17 C18 C19 107.2(3) .
C17 C18 C46 126.7(3) .
C19 C18 C46 126.0(3) .
N4 C19 C20 124.8(3) .
N4 C19 C18 110.8(3) .
C20 C19 C18 124.3(3) .
C19 C20 C1 128.1(3) .
C19 C20 H20 116.0 .
C1 C20 H20 116.0 .
C2 C21 H21A 109.5 .
C2 C21 H21B 109.5 .
H21A C21 H21B 109.5 .
C2 C21 H21C 109.5 .
H21A C21 H21C 109.5 .
H21B C21 H21C 109.5 .
C3 C22 H22A 109.5 .
C3 C22 H22B 109.5 .
H22A C22 H22B 109.5 .
C3 C22 H22C 109.5 .
H22A C22 H22C 109.5 .
H22B C22 H22C 109.5 .
C24 C23 C28 116.9(3) .
C24 C23 C5 119.0(2) .
C28 C23 C5 124.0(2) .
C25 C24 C23 122.7(3) .
C25 C24 H24 118.7 .
C23 C24 H24 118.7 .
C26 C25 C24 121.1(3) .
C26 C25 H25 119.5 .
C24 C25 H25 119.5 .
C25 C26 C27 117.7(3) .
C25 C26 N5 122.7(2) .
C27 C26 N5 119.6(3) .
C28 C27 C26 120.7(3) .
C28 C27 H27 119.6 .
C26 C27 H27 119.6 .
C27 C28 C23 120.9(3) .
C27 C28 H28 119.5 .
C23 C28 H28 119.5 .
N5 C29 C30 123.8(3) .
N5 C29 H29A 106.4 .
C30 C29 H29A 106.4 .
N5 C29 H29B 106.4 .
C30 C29 H29B 106.4 .
H29A C29 H29B 106.5 .
N6 C30 C29 108.9(3) .
N6 C30 H30A 109.9 .
C29 C30 H30A 109.9 .
N6 C30 H30B 109.9 .
C29 C30 H30B 109.9 .
H30A C30 H30B 108.3 .
N6 C31 H31A 109.5 .
N6 C31 H31B 109.5 .
N6 C31 H31C 109.5 .
N6 C32 H32A 109.5 .
N6 C32 H32B 109.5 .
N6 C32 H32C 109.5 .
N5 C29' C30' 98.7(2) .
N5 C29' H29C 112.0 .
C30' C29' H29C 112.0 .
N5 C29' H29D 112.0 .
C30' C29' H29D 112.0 .
H29C C29' H29D 109.7 .
N6 C30' C29' 114.4(3) .
N6 C30' H30C 108.7 .
C29' C30' H30C 108.7 .
N6 C30' H30D 108.7 .
C29' C30' H30D 108.7 .
H30C C30' H30D 107.6 .
N6 C31' H31D 109.5 .
N6 C31' H31E 109.5 .
H31D C31' H31E 109.5 .
N6 C31' H31F 109.5 .
H31D C31' H31F 109.5 .
H31E C31' H31F 109.5 .
N6 C32' H32D 109.5 .
N6 C32' H32E 109.5 .
H32D C32' H32E 109.5 .
N6 C32' H32F 109.5 .
H32D C32' H32F 109.5 .
H32E C32' H32F 109.5 .
C7 C33 H33A 109.5 .
C7 C33 H33B 109.5 .
H33A C33 H33B 109.5 .
C7 C33 H33C 109.5 .
H33A C33 H33C 109.5 .
H33B C33 H33C 109.5 .
C8 C34 H34A 109.5 .
C8 C34 H34B 109.5 .
H34A C34 H34B 109.5 .
C8 C34 H34C 109.5 .
H34A C34 H34C 109.5 .
H34B C34 H34C 109.5 .
C12 C35 H35A 109.5 .
C12 C35 H35B 109.5 .
H35A C35 H35B 109.5 .
C12 C35 H35C 109.5 .
H35A C35 H35C 109.5 .
H35B C35 H35C 109.5 .
C37 C36 C13 108.98(19) .
C37 C36 H36A 109.9 .
C13 C36 H36A 109.9 .
C37 C36 H36B 109.9 .
C13 C36 H36B 109.9 .
H36A C36 H36B 108.3 .
C36 C37 C38 109.5(2) .
C36 C37 H37A 109.8 .
C38 C37 H37A 109.8 .
C36 C37 H37B 109.8 .
C38 C37 H37B 109.8 .
H37A C37 H37B 108.2 .
C39 C38 C37 109.07(19) .
C39 C38 H38A 109.9 .
C37 C38 H38A 109.9 .
C39 C38 H38B 109.9 .
C37 C38 H38B 109.9 .
H38A C38 H38B 108.3 .
C38 C39 C40 107.6(2) .
C38 C39 H39A 110.2 .
C40 C39 H39A 110.2 .
C38 C39 H39B 110.2 .
C40 C39 H39B 110.2 .
H39A C39 H39B 108.5 .
C39 C40 H40A 109.5 .
C39 C40 H40B 109.5 .
H40A C40 H40B 109.5 .
C39 C40 H40C 109.5 .
H40A C40 H40C 109.5 .
H40B C40 H40C 109.5 .
C17 C41 C42 116.20(19) .
C17 C41 H41A 108.2 .
C42 C41 H41A 108.2 .
C17 C41 H41B 108.2 .
C42 C41 H41B 108.2 .
H41A C41 H41B 107.4 .
C43' C42 C41 107.12(19) .
C41 C42 C43 105.56(17) .
C41 C42 H42A 110.6 .
C43 C42 H42A 110.6 .
C41 C42 H42B 110.6 .
C43 C42 H42B 110.6 .
H42A C42 H42B 108.8 .
C43' C42 H42C 110.4 .
C41 C42 H42C 110.2 .
C43' C42 H42D 109.8 .
C41 C42 H42D 110.7 .
H42C C42 H42D 108.7 .
C44 C43 C42 106.5(2) .
C44 C43 H43A 110.4 .
C42 C43 H43A 110.4 .
C44 C43 H43B 110.4 .
C42 C43 H43B 110.4 .
H43A C43 H43B 108.6 .
C43 C44 C45 106.8(2) .
C43 C44 H44A 110.4 .
C45 C44 H44A 110.4 .
C43 C44 H44B 110.4 .
C45 C44 H44B 110.4 .
H44A C44 H44B 108.6 .
C42 C43' C44' 106.22(18) .
C42 C43' H43C 110.5 .
C44' C43' H43C 110.5 .
C42 C43' H43D 110.5 .
C44' C43' H43D 110.5 .
H43C C43' H43D 108.7 .
C43' C44' C45' 106.9(2) .
C43' C44' H44C 110.3 .
C45' C44' H44C 110.3 .
C43' C44' H44D 110.3 .
C45' C44' H44D 110.3 .
H44C C44' H44D 108.6 .
C44' C45' H45D 109.5 .
C44' C45' H45E 109.5 .
H45D C45' H45E 109.5 .
C44' C45' H45F 109.5 .
H45D C45' H45F 109.5 .
H45E C45' H45F 109.5 .
C18 C46 H46A 109.5 .
C18 C46 H46B 109.5 .
H46A C46 H46B 109.5 .
C18 C46 H46C 109.5 .
H46A C46 H46C 109.5 .
H46B C46 H46C 109.5 .

loop_
_geom_bond_atom_site_label_1
_geom_bond_atom_site_label_2
_geom_bond_distance
_geom_bond_site_symmetry_2
Zn1 N4 2.068(3) .
Zn1 N3 2.080(3) .
Zn1 N2 2.080(3) .
Zn1 N1 2.081(3) .
Zn1 N6 2.287(2) 4_575
N1 C4 1.370(5) .
N1 C1 1.381(4) .
N2 C6 1.370(4) .
N2 C9 1.377(4) .
N3 C11 1.373(4) .
N3 C14 1.374(4) .
N4 C19 1.369(4) .
N4 C16 1.391(4) .
N5 C26 1.436(2) .
N5 C29' 1.451(2) .
N5 C29 1.455(3) .
N5 H5A 0.9000 .
N5 H5B 0.9003 .
N6 C32 1.468(2) .
N6 C30 1.474(2) .
N6 C30' 1.481(2) .
N6 C32' 1.485(2) .
N6 C31' 1.488(2) .
N6 C31 1.491(2) .
N6 Zn1 2.287(2) 4_576
C1 C20 1.409(5) .
C1 C2 1.432(5) .
C2 C3 1.373(5) .
C2 C21 1.498(5) .
C3 C4 1.463(5) .
C3 C22 1.502(5) .
C4 C5 1.397(4) .
C5 C6 1.431(4) .
C5 C23 1.491(5) .
C6 C7 1.463(5) .
C7 C8 1.355(5) .
C7 C33 1.516(5) .
C8 C9 1.441(5) .
C8 C34 1.504(5) .
C9 C10 1.394(5) .
C10 C11 1.386(5) .
C10 H10 0.9500 .
C11 C12 1.458(5) .
C12 C13 1.405(5) .
C12 C35 1.491(5) .
C13 C14 1.488(4) .
C13 C36 1.505(3) .
C14 C15 1.409(5) .
C15 C16 1.383(5) .
C15 H15 0.9500 .
C16 C17 1.461(4) .
C17 C18 1.380(4) .
C17 C41 1.5011(10) .
C18 C19 1.451(5) .
C18 C46 1.498(5) .
C19 C20 1.376(5) .
C20 H20 0.9500 .
C21 H21A 0.9800 .
C21 H21B 0.9800 .
C21 H21C 0.9800 .
C22 H22A 0.9800 .
C22 H22B 0.9800 .
C22 H22C 0.9800 .
C23 C24 1.390(4) .
C23 C28 1.398(4) .
C24 C25 1.367(5) .
C24 H24 0.9500 .
C25 C26 1.360(5) .
C25 H25 0.9500 .
C26 C27 1.432(5) .
C27 C28 1.370(6) .
C27 H27 0.9500 .
C28 H28 0.9500 .
C29 C30 1.533(2) .
C29 H29A 0.9900 .
C29 H29B 0.9900 .
C30 H30A 0.9900 .
C30 H30B 0.9900 .
C31 H31A 0.9800 .
C31 H31B 0.9800 .
C31 H31C 0.9800 .
C32 H32A 0.9800 .
C32 H32B 0.9800 .
C32 H32C 0.9800 .
C29' C30' 1.514(3) .
C29' H29C 0.9900 .
C29' H29D 0.9900 .
C30' H30C 0.9900 .
C30' H30D 0.9900 .
C31' H31D 0.9800 .
C31' H31E 0.9800 .
C31' H31F 0.9800 .
C32' H32D 0.9800 .
C32' H32E 0.9800 .
C32' H32F 0.9800 .
C33 H33A 0.9800 .
C33 H33B 0.9800 .
C33 H33C 0.9800 .
C34 H34A 0.9800 .
C34 H34B 0.9800 .
C34 H34C 0.9800 .
C35 H35A 0.9800 .
C35 H35B 0.9800 .
C35 H35C 0.9800 .
C36 C37 1.497(2) .
C36 H36A 0.9900 .
C36 H36B 0.9900 .
C37 C38 1.505(2) .
C37 H37A 0.9900 .
C37 H37B 0.9900 .
C38 C39 1.500(2) .
C38 H38A 0.9900 .
C38 H38B 0.9900 .
C39 C40 1.518(2) .
C39 H39A 0.9900 .
C39 H39B 0.9900 .
C40 H40A 0.9800 .
C40 H40B 0.9800 .
C40 H40C 0.9800 .
C41 C42 1.517(2) .
C41 H41A 0.9900 .
C41 H41B 0.9900 .
C42 C43' 1.511(2) .
C42 C43 1.523(2) .
C42 H42A 0.9900 .
C42 H42B 0.9900 .
C42 H42C 0.9600 .
C42 H42D 0.9600 .
C43 C44 1.509(3) .
C43 H43A 0.9900 .
C43 H43B 0.9900 .
C44 C45 1.515(3) .
C44 H44A 0.9900 .
C44 H44B 0.9900 .
C45 H45A 0.9800 .
C45 H45B 0.9800 .
C45 H45C 0.9800 .
C43' C44' 1.511(3) .
C43' H43C 0.9900 .
C43' H43D 0.9900 .
C44' C45' 1.513(3) .
C44' H44C 0.9900 .
C44' H44D 0.9900 .
C45' H45D 0.9800 .
C45' H45E 0.9800 .
C45' H45F 0.9800 .
C46 H46A 0.9800 .
C46 H46B 0.9800 .
C46 H46C 0.9800 .

loop_
_geom_torsion_atom_site_label_1
_geom_torsion_atom_site_label_2
_geom_torsion_atom_site_label_3
_geom_torsion_atom_site_label_4
_geom_torsion
_geom_torsion_site_symmetry_1
N4 Zn1 N1 C4 -172.8(3) .
N3 Zn1 N1 C4 -90.7(4) .
N2 Zn1 N1 C4 -11.1(3) .
N6 Zn1 N1 C4 84.6(3) 4_575
N4 Zn1 N1 C1 11.8(3) .
N3 Zn1 N1 C1 93.9(4) .
N2 Zn1 N1 C1 173.4(3) .
N6 Zn1 N1 C1 -90.9(3) 4_575
N4 Zn1 N2 C6 98.9(4) .
N3 Zn1 N2 C6 177.3(3) .
N1 Zn1 N2 C6 18.1(3) .
N6 Zn1 N2 C6 -78.3(3) 4_575
N4 Zn1 N2 C9 -97.2(4) .
N3 Zn1 N2 C9 -18.8(3) .
N1 Zn1 N2 C9 -178.0(3) .
N6 Zn1 N2 C9 85.6(3) 4_575
N4 Zn1 N3 C11 174.5(3) .
N2 Zn1 N3 C11 12.7(3) .
N1 Zn1 N3 C11 91.9(4) .
N6 Zn1 N3 C11 -83.2(3) 4_575
N4 Zn1 N3 C14 -7.6(3) .
N2 Zn1 N3 C14 -169.4(3) .
N1 Zn1 N3 C14 -90.2(4) .
N6 Zn1 N3 C14 94.7(3) 4_575
N3 Zn1 N4 C19 -173.8(3) .
N2 Zn1 N4 C19 -95.1(4) .
N1 Zn1 N4 C19 -14.7(3) .
N6 Zn1 N4 C19 82.1(3) 4_575
N3 Zn1 N4 C16 12.9(3) .
N2 Zn1 N4 C16 91.6(4) .
N1 Zn1 N4 C16 171.9(3) .
N6 Zn1 N4 C16 -91.3(3) 4_575
C4 N1 C1 C20 178.6(3) .
Zn1 N1 C1 C20 -5.1(5) .
C4 N1 C1 C2 1.2(4) .
Zn1 N1 C1 C2 177.5(2) .
N1 C1 C2 C3 -1.5(4) .
C20 C1 C2 C3 -178.9(3) .
N1 C1 C2 C21 176.7(4) .
C20 C1 C2 C21 -0.7(6) .
C1 C2 C3 C4 1.2(4) .
C21 C2 C3 C4 -177.0(4) .
C1 C2 C3 C22 176.0(3) .
C21 C2 C3 C22 -2.1(6) .
C1 N1 C4 C5 178.3(3) .
Zn1 N1 C4 C5 2.2(5) .
C1 N1 C4 C3 -0.5(4) .
Zn1 N1 C4 C3 -176.6(2) .
C2 C3 C4 N1 -0.5(4) .
C22 C3 C4 N1 -174.8(4) .
C2 C3 C4 C5 -179.2(3) .
C22 C3 C4 C5 6.5(6) .
N1 C4 C5 C6 6.3(5) .
C3 C4 C5 C6 -175.2(3) .
N1 C4 C5 C23 -167.0(3) .
C3 C4 C5 C23 11.5(4) .
C9 N2 C6 C5 177.2(3) .
Zn1 N2 C6 C5 -16.7(5) .
C9 N2 C6 C7 -1.5(4) .
Zn1 N2 C6 C7 164.6(2) .
C4 C5 C6 N2 1.3(5) .
C23 C5 C6 N2 174.7(3) .
C4 C5 C6 C7 179.8(3) .
C23 C5 C6 C7 -6.8(4) .
N2 C6 C7 C8 0.6(4) .
C5 C6 C7 C8 -178.0(3) .
N2 C6 C7 C33 -179.4(4) .
C5 C6 C7 C33 1.9(6) .
C6 C7 C8 C9 0.5(4) .
C33 C7 C8 C9 -179.5(3) .
C6 C7 C8 C34 179.7(4) .
C33 C7 C8 C34 -0.2(6) .
C6 N2 C9 C10 -176.9(3) .
Zn1 N2 C9 C10 16.4(5) .
C6 N2 C9 C8 1.9(4) .
Zn1 N2 C9 C8 -164.9(2) .
C7 C8 C9 N2 -1.5(4) .
C34 C8 C9 N2 179.2(3) .
C7 C8 C9 C10 177.2(3) .
C34 C8 C9 C10 -2.1(6) .
N2 C9 C10 C11 0.2(6) .
C8 C9 C10 C11 -178.4(4) .
C14 N3 C11 C10 178.9(3) .
Zn1 N3 C11 C10 -2.8(5) .
C14 N3 C11 C12 -0.5(4) .
Zn1 N3 C11 C12 177.7(2) .
C9 C10 C11 N3 -7.6(6) .
C9 C10 C11 C12 171.7(4) .
N3 C11 C12 C13 -0.5(4) .
C10 C11 C12 C13 -179.9(3) .
N3 C11 C12 C35 -179.8(3) .
C10 C11 C12 C35 0.7(6) .
C11 C12 C13 C14 1.2(3) .
C35 C12 C13 C14 -179.5(3) .
C11 C12 C13 C36 176.4(3) .
C35 C12 C13 C36 -4.2(6) .
C11 N3 C14 C15 179.8(3) .
Zn1 N3 C14 C15 1.6(5) .
C11 N3 C14 C13 1.3(4) .
Zn1 N3 C14 C13 -176.9(2) .
C12 C13 C14 N3 -1.6(4) .
C36 C13 C14 N3 -177.0(3) .
C12 C13 C14 C15 179.9(3) .
C36 C13 C14 C15 4.5(5) .
N3 C14 C15 C16 3.8(6) .
C13 C14 C15 C16 -177.9(3) .
C14 C15 C16 N4 1.8(6) .
C14 C15 C16 C17 176.4(3) .
C19 N4 C16 C15 173.1(3) .
Zn1 N4 C16 C15 -12.5(5) .
C19 N4 C16 C17 -2.1(4) .
Zn1 N4 C16 C17 172.3(2) .
C15 C16 C17 C18 -172.6(3) .
N4 C16 C17 C18 2.6(4) .
C15 C16 C17 C41 7.5(5) .
N4 C16 C17 C41 -177.3(3) .
C16 C17 C18 C19 -1.9(4) .
C41 C17 C18 C19 178.0(3) .
C16 C17 C18 C46 175.1(3) .
C41 C17 C18 C46 -5.0(6) .
C16 N4 C19 C20 -174.5(3) .
Zn1 N4 C19 C20 10.9(5) .
C16 N4 C19 C18 0.9(4) .
Zn1 N4 C19 C18 -173.7(2) .
C17 C18 C19 N4 0.7(4) .
C46 C18 C19 N4 -176.3(3) .
C17 C18 C19 C20 176.1(3) .
C46 C18 C19 C20 -0.9(6) .
N4 C19 C20 C1 1.7(6) .
C18 C19 C20 C1 -173.0(4) .
N1 C1 C20 C19 -4.8(6) .
C2 C1 C20 C19 172.2(4) .
C4 C5 C23 C24 80.8(2) .
C6 C5 C23 C24 -93.2(2) .
C4 C5 C23 C28 -99.2(2) .
C6 C5 C23 C28 86.8(2) .
C28 C23 C24 C25 -0.01(7) .
C5 C23 C24 C25 180.00(5) .
C23 C24 C25 C26 0.03(11) .
C24 C25 C26 C27 -0.04(14) .
C24 C25 C26 N5 -179.95(8) .
C29' N5 C26 C25 44.5(3) .
C29 N5 C26 C25 -21.3(3) .
C29' N5 C26 C27 -135.4(3) .
C29 N5 C26 C27 158.8(3) .
C25 C26 C27 C28 0.04(14) .
N5 C26 C27 C28 179.95(9) .
C26 C27 C28 C23 -0.02(14) .
C24 C23 C28 C27 0.01(11) .
C5 C23 C28 C27 180.00(7) .
C26 N5 C29 C30 -162.6(3) .
C32 N6 C30 C29 161.7(3) .
C31 N6 C30 C29 42.2(4) .
Zn1 N6 C30 C29 -75.5(3) 4_576
N5 C29 C30 N6 -89.9(5) .
C26 N5 C29' C30' 174.6(2) .
C32' N6 C30' C29' 157.4(3) .
C31' N6 C30' C29' -85.5(4) .
Zn1 N6 C30' C29' 34.2(4) 4_576
N5 C29' C30' N6 120.9(3) .
C12 C13 C36 C37 97.0(4) .
C14 C13 C36 C37 -88.9(4) .
C13 C36 C37 C38 170.3(3) .
C36 C37 C38 C39 79.5(4) .
C37 C38 C39 C40 173.1(3) .
C18 C17 C41 C42 -68.9(4) .
C16 C17 C41 C42 111.0(3) .
C17 C41 C42 C43' -160.8(2) .
C17 C41 C42 C43 165.9(2) .
C41 C42 C43 C44 -175.6(2) .
C42 C43 C44 C45 -178.0(3) .
C41 C42 C43' C44' -101.2(3) .
C43 C42 C43' C44' -9.1(3) .
C42 C43' C44' C45' -165.5(4) .
